data_7701129
loop_
_publ_author_name
'Takaya, Jun'
'Hoshino, Mayuko'
'Ueki, Kanako'
'Saito, Narumasa'
'Iwasawa, Nobuharu'

_publ_section_title
;
 Synthesis, structure, and reactivity of pincer-type iridium complexes
 having gallyl- and indyl-metalloligands utilizing
 2,5-bis(6-phosphino-2-pyridyl)pyrrolide as a new scaffold for metal-metal
 bonds.
;
_journal_issue 39
_journal_name_full 'Dalton transactions (Cambridge, England : 2003)'
_journal_page_first 14606
_journal_page_last 14610
_journal_paper_doi 10.1039/c9dt03443a
_journal_volume 48
_journal_year 2019
_chemical_formula_sum 'C26 H36 Cl2 In N3 P2'
_chemical_formula_weight 638.24
_space_group_crystal_system monoclinic
_space_group_IT_number 14
_space_group_name_Hall '-P 2ybc'
_space_group_name_H-M_alt 'P 1 21/c 1'
_symmetry_space_group_name_Hall '-P 2ybc'
_symmetry_space_group_name_H-M 'P 1 21/c 1'
_atom_sites_solution_hydrogens geom
_audit_creation_method SHELXL-2014/7
_audit_update_record
;
2019-09-10 deposited with the CCDC.    2019-09-13 downloaded from the CCDC.
;
_cell_angle_alpha 90
_cell_angle_beta 116.132(8)
_cell_angle_gamma 90
_cell_formula_units_Z 4
_cell_length_a 14.7258(11)
_cell_length_b 13.1925(5)
_cell_length_c 16.6583(10)
_cell_measurement_reflns_used 3593
_cell_measurement_temperature 123(2)
_cell_measurement_theta_max 27.0150
_cell_measurement_theta_min 2.4470
_cell_volume 2905.4(4)
_computing_cell_refinement 'CrysAlisPro 1.171.39.46e (Rigaku OD, 2018)'
_computing_data_collection 'CrysAlisPro 1.171.39.46e (Rigaku OD, 2018)'
_computing_data_reduction 'CrysAlisPro 1.171.39.46e (Rigaku OD, 2018)'
_computing_molecular_graphics 'Yadokari-XG 2009 (Wakita Nemoto et al., 2009)'
_computing_publication_material 'Yadokari-XG 2009 (Wakita Nemoto et al., 2009)'
_computing_structure_refinement 'SHELXL-2014/7 (Sheldrick, 2014)'
_computing_structure_solution 'SHELXS-97 (Sheldrick, 1990)'
_diffrn_ambient_temperature 123(2)
_diffrn_measured_fraction_theta_full 0.950
_diffrn_measured_fraction_theta_max 0.950
_diffrn_measurement_device_type 'XtaLAB Synergy R, DW system, HyPix'
_diffrn_radiation_type MoK\a
_diffrn_radiation_wavelength 0.71073
_diffrn_reflns_av_R_equivalents 0.0648
_diffrn_reflns_av_unetI/netI 0.0748
_diffrn_reflns_Laue_measured_fraction_full 0.950
_diffrn_reflns_Laue_measured_fraction_max 0.950
_diffrn_reflns_limit_h_max 12
_diffrn_reflns_limit_h_min -16
_diffrn_reflns_limit_k_max 14
_diffrn_reflns_limit_k_min -12
_diffrn_reflns_limit_l_max 17
_diffrn_reflns_limit_l_min -18
_diffrn_reflns_number 10621
_diffrn_reflns_point_group_measured_fraction_full 0.950
_diffrn_reflns_point_group_measured_fraction_max 0.950
_diffrn_reflns_theta_full 23.498
_diffrn_reflns_theta_max 23.498
_diffrn_reflns_theta_min 2.058
_exptl_absorpt_coefficient_mu 1.127
_exptl_absorpt_correction_T_max 1.00000
_exptl_absorpt_correction_T_min 0.27318
_exptl_absorpt_correction_type multi-scan
_exptl_absorpt_process_details
;
CrysAlisPro 1.171.39.46e (Rigaku Oxford Diffraction, 2018)
Empirical absorption correction using spherical harmonics,
 implemented in SCALE3 ABSPACK scaling algorithm.
;
_exptl_crystal_colour yellow
_exptl_crystal_density_diffrn 1.459
_exptl_crystal_description prism
_exptl_crystal_F_000 1304
_exptl_crystal_size_max 0.200
_exptl_crystal_size_mid 0.050
_exptl_crystal_size_min 0.050
_refine_diff_density_max 0.867
_refine_diff_density_min -0.946
_refine_diff_density_rms 0.097
_refine_ls_extinction_method none
_refine_ls_goodness_of_fit_ref 1.003
_refine_ls_hydrogen_treatment constr
_refine_ls_matrix_type full
_refine_ls_number_parameters 315
_refine_ls_number_reflns 4086
_refine_ls_number_restraints 0
_refine_ls_restrained_S_all 1.003
_refine_ls_R_factor_all 0.0729
_refine_ls_R_factor_gt 0.0463
_refine_ls_shift/su_max 0.001
_refine_ls_shift/su_mean 0.000
_refine_ls_structure_factor_coef Fsqd
_refine_ls_weighting_details 'w=1/[\s^2^(Fo^2^)+(0.0512P)^2^] where P=(Fo^2^+2Fc^2^)/3'
_refine_ls_weighting_scheme calc
_refine_ls_wR_factor_gt 0.0948
_refine_ls_wR_factor_ref 0.1032
_reflns_Friedel_coverage 0.000
_reflns_number_gt 3043
_reflns_number_total 4086
_reflns_threshold_expression 'I > 2\s(I)'
_cod_data_source_file c9dt03443a3.cif
_cod_data_source_block 2In_PInP
_cod_depositor_comments 'Adding full bibliography for 7701125--7701129.cif.'
_cod_database_code 7701129
_shelx_shelxl_version_number 2014/7
_shelx_space_group_comment
;
The symmetry employed for this shelxl refinement is uniquely defined
by the following loop, which should always be used as a source of
symmetry information in preference to the above space-group names.
They are only intended as comments.
;
_shelx_estimated_absorpt_t_min 0.806
_shelx_estimated_absorpt_t_max 0.946

loop_
_space_group_symop_operation_xyz
'x, y, z'
'-x, y+1/2, -z+1/2'
'-x, -y, -z'
'x, -y-1/2, z-1/2'

loop_
_atom_site_label
_atom_site_type_symbol
_atom_site_fract_x
_atom_site_fract_y
_atom_site_fract_z
_atom_site_U_iso_or_equiv
_atom_site_adp_type
_atom_site_occupancy
_atom_site_site_symmetry_order
_atom_site_calc_flag
_atom_site_refinement_flags_posn
_atom_site_refinement_flags_adp
In1 In 0.24808(3) 0.65566(3) 0.31062(2) 0.02945(16) Uani 1 1 d . .
Cl1 Cl 0.37636(12) 0.76591(10) 0.31733(10) 0.0406(4) Uani 1 1 d . .
Cl2 Cl 0.09429(11) 0.61374(10) 0.18845(8) 0.0323(3) Uani 1 1 d . .
P1 P 0.10629(12) 0.88878(11) 0.23334(9) 0.0300(4) Uani 1 1 d . .
P2 P 0.33297(12) 0.51436(11) 0.17185(10) 0.0338(4) Uani 1 1 d . .
N1 N 0.2691(3) 0.5947(3) 0.4329(3) 0.0322(12) Uani 1 1 d . .
N2 N 0.1707(3) 0.7658(3) 0.3793(3) 0.0263(11) Uani 1 1 d . .
N3 N 0.3415(4) 0.4971(3) 0.3364(3) 0.0332(12) Uani 1 1 d . .
C1 C 0.1207(4) 0.8536(4) 0.3466(3) 0.0293(13) Uani 1 1 d . .
C2 C 0.0824(4) 0.9099(4) 0.3949(3) 0.0342(14) Uani 1 1 d . .
H1 H 0.0478 0.9718 0.3715 0.041 Uiso 1 1 calc R U
C3 C 0.0947(4) 0.8757(4) 0.4771(4) 0.0393(15) Uani 1 1 d . .
H2 H 0.0690 0.9138 0.5110 0.047 Uiso 1 1 calc R U
C4 C 0.1442(4) 0.7864(5) 0.5096(4) 0.0365(15) Uani 1 1 d . .
H3 H 0.1524 0.7617 0.5660 0.044 Uiso 1 1 calc R U
C5 C 0.1822(4) 0.7324(4) 0.4607(3) 0.0323(14) Uani 1 1 d . .
C6 C 0.2370(5) 0.6375(4) 0.4893(4) 0.0365(15) Uani 1 1 d . .
C7 C 0.2676(5) 0.5766(5) 0.5653(4) 0.0422(16) Uani 1 1 d . .
H4 H 0.2555 0.5887 0.6161 0.051 Uiso 1 1 calc R U
C8 C 0.3194(5) 0.4944(5) 0.5521(4) 0.0434(17) Uani 1 1 d . .
H5 H 0.3486 0.4391 0.5918 0.052 Uiso 1 1 calc R U
C9 C 0.3201(4) 0.5091(4) 0.4690(4) 0.0344(15) Uani 1 1 d . .
C10 C 0.3657(4) 0.4579(4) 0.4190(4) 0.0341(15) Uani 1 1 d . .
C11 C 0.4335(5) 0.3776(4) 0.4518(4) 0.0456(17) Uani 1 1 d . .
H6 H 0.4483 0.3491 0.5086 0.055 Uiso 1 1 calc R U
C12 C 0.4787(5) 0.3399(4) 0.4021(4) 0.0506(19) Uani 1 1 d . .
H7 H 0.5270 0.2868 0.4249 0.061 Uiso 1 1 calc R U
C13 C 0.4531(5) 0.3801(4) 0.3174(4) 0.0440(17) Uani 1 1 d . .
H8 H 0.4840 0.3547 0.2821 0.053 Uiso 1 1 calc R U
C14 C 0.3825(4) 0.4570(4) 0.2852(4) 0.0355(15) Uani 1 1 d . .
C15 C 0.1366(5) 1.0267(4) 0.2524(4) 0.0470(17) Uani 1 1 d . .
H9 H 0.0966 1.0561 0.2821 0.056 Uiso 1 1 calc R U
C16 C 0.2477(6) 1.0387(6) 0.3148(5) 0.078(3) Uani 1 1 d . .
H10 H 0.2881 1.0105 0.2865 0.116 Uiso 1 1 calc R U
H11 H 0.2634 1.0025 0.3707 0.116 Uiso 1 1 calc R U
H12 H 0.2636 1.1108 0.3274 0.116 Uiso 1 1 calc R U
C17 C 0.1079(6) 1.0822(5) 0.1647(5) 0.059(2) Uani 1 1 d . .
H13 H 0.1269 1.1538 0.1768 0.089 Uiso 1 1 calc R U
H14 H 0.0348 1.0769 0.1276 0.089 Uiso 1 1 calc R U
H15 H 0.1437 1.0519 0.1330 0.089 Uiso 1 1 calc R U
C18 C -0.0347(4) 0.8913(4) 0.1665(4) 0.0366(15) Uani 1 1 d . .
H16 H -0.0600 0.9595 0.1736 0.044 Uiso 1 1 calc R U
C19 C -0.0905(5) 0.8108(5) 0.1929(4) 0.0460(16) Uani 1 1 d . .
H17 H -0.1624 0.8119 0.1508 0.069 Uiso 1 1 calc R U
H18 H -0.0827 0.8247 0.2534 0.069 Uiso 1 1 calc R U
H19 H -0.0622 0.7439 0.1916 0.069 Uiso 1 1 calc R U
C20 C -0.0574(5) 0.8773(5) 0.0689(4) 0.0538(18) Uani 1 1 d . .
H20 H -0.0346 0.8100 0.0606 0.081 Uiso 1 1 calc R U
H21 H -0.0219 0.9294 0.0517 0.081 Uiso 1 1 calc R U
H22 H -0.1304 0.8834 0.0315 0.081 Uiso 1 1 calc R U
C21 C 0.4491(5) 0.5304(4) 0.1553(4) 0.0410(16) Uani 1 1 d . .
H23 H 0.4890 0.4660 0.1705 0.049 Uiso 1 1 calc R U
C22 C 0.5115(5) 0.6149(5) 0.2167(4) 0.0523(18) Uani 1 1 d . .
H24 H 0.5749 0.6226 0.2115 0.078 Uiso 1 1 calc R U
H25 H 0.5266 0.5983 0.2786 0.078 Uiso 1 1 calc R U
H26 H 0.4733 0.6785 0.1996 0.078 Uiso 1 1 calc R U
C23 C 0.4185(5) 0.5586(5) 0.0579(4) 0.060(2) Uani 1 1 d . .
H27 H 0.3707 0.6154 0.0408 0.090 Uiso 1 1 calc R U
H28 H 0.3864 0.5002 0.0196 0.090 Uiso 1 1 calc R U
H29 H 0.4787 0.5785 0.0508 0.090 Uiso 1 1 calc R U
C24 C 0.2670(4) 0.4050(4) 0.0986(4) 0.0382(15) Uani 1 1 d . .
H30 H 0.2333 0.4327 0.0364 0.046 Uiso 1 1 calc R U
C25 C 0.3304(5) 0.3150(4) 0.0947(5) 0.058(2) Uani 1 1 d . .
H31 H 0.3577 0.2788 0.1519 0.087 Uiso 1 1 calc R U
H32 H 0.3863 0.3395 0.0831 0.087 Uiso 1 1 calc R U
H33 H 0.2879 0.2689 0.0467 0.087 Uiso 1 1 calc R U
C26 C 0.1824(5) 0.3691(4) 0.1198(5) 0.0524(18) Uani 1 1 d . .
H34 H 0.1395 0.3212 0.0738 0.079 Uiso 1 1 calc R U
H35 H 0.1418 0.4274 0.1211 0.079 Uiso 1 1 calc R U
H36 H 0.2113 0.3356 0.1783 0.079 Uiso 1 1 calc R U

loop_
_atom_site_aniso_label
_atom_site_aniso_U_11
_atom_site_aniso_U_22
_atom_site_aniso_U_33
_atom_site_aniso_U_23
_atom_site_aniso_U_13
_atom_site_aniso_U_12
In1 0.0352(3) 0.0343(2) 0.0197(2) 0.00417(17) 0.01287(17) -0.00366(19)
Cl1 0.0402(10) 0.0363(8) 0.0521(9) -0.0011(7) 0.0264(8) -0.0064(7)
Cl2 0.0360(9) 0.0405(7) 0.0231(7) -0.0042(6) 0.0155(6) -0.0033(7)
P1 0.0386(10) 0.0337(8) 0.0251(8) 0.0018(7) 0.0208(7) 0.0017(7)
P2 0.0349(10) 0.0335(8) 0.0349(9) -0.0008(7) 0.0172(7) 0.0029(7)
N1 0.043(3) 0.030(3) 0.023(2) 0.011(2) 0.015(2) -0.001(2)
N2 0.036(3) 0.031(3) 0.019(2) -0.002(2) 0.019(2) -0.008(2)
N3 0.038(3) 0.027(2) 0.033(3) 0.000(2) 0.013(2) -0.002(2)
C1 0.031(3) 0.040(3) 0.021(3) 0.000(3) 0.016(3) -0.010(3)
C2 0.044(4) 0.049(3) 0.020(3) 0.003(3) 0.024(3) 0.008(3)
C3 0.042(4) 0.051(4) 0.028(3) -0.008(3) 0.018(3) -0.003(3)
C4 0.039(4) 0.054(4) 0.021(3) -0.001(3) 0.017(3) -0.012(3)
C5 0.037(4) 0.045(3) 0.019(3) -0.005(3) 0.016(3) -0.014(3)
C6 0.045(4) 0.049(4) 0.017(3) 0.000(3) 0.015(3) -0.007(3)
C7 0.050(4) 0.057(4) 0.019(3) 0.005(3) 0.014(3) -0.010(3)
C8 0.049(4) 0.047(4) 0.028(3) 0.018(3) 0.011(3) -0.007(3)
C9 0.043(4) 0.034(3) 0.023(3) 0.002(3) 0.011(3) -0.008(3)
C10 0.038(4) 0.028(3) 0.029(3) 0.006(3) 0.008(3) -0.009(3)
C11 0.052(5) 0.033(3) 0.040(4) 0.009(3) 0.009(3) -0.007(3)
C12 0.044(4) 0.035(4) 0.051(4) 0.006(3) 0.002(3) 0.004(3)
C13 0.041(4) 0.041(3) 0.047(4) -0.002(3) 0.016(3) 0.002(3)
C14 0.031(4) 0.024(3) 0.043(4) 0.002(3) 0.008(3) 0.000(3)
C15 0.068(5) 0.034(3) 0.058(4) -0.005(3) 0.045(4) -0.009(3)
C16 0.091(7) 0.061(5) 0.081(6) -0.015(4) 0.038(5) -0.036(4)
C17 0.100(6) 0.039(4) 0.070(5) 0.009(3) 0.066(5) 0.007(4)
C18 0.040(4) 0.041(3) 0.031(3) 0.004(3) 0.019(3) 0.010(3)
C19 0.037(4) 0.065(4) 0.046(4) 0.002(3) 0.026(3) 0.000(3)
C20 0.043(4) 0.081(5) 0.035(4) 0.007(3) 0.015(3) 0.003(4)
C21 0.042(4) 0.036(3) 0.054(4) -0.001(3) 0.029(3) 0.004(3)
C22 0.040(4) 0.056(4) 0.059(4) 0.009(3) 0.020(3) -0.008(3)
C23 0.062(5) 0.077(5) 0.063(5) -0.019(4) 0.048(4) -0.020(4)
C24 0.038(4) 0.040(3) 0.040(3) -0.006(3) 0.020(3) 0.011(3)
C25 0.061(5) 0.040(4) 0.072(5) -0.018(3) 0.027(4) 0.002(3)
C26 0.055(5) 0.041(4) 0.070(5) -0.018(3) 0.035(4) -0.014(3)

loop_
_atom_type_symbol
_atom_type_description
_atom_type_scat_dispersion_real
_atom_type_scat_dispersion_imag
_atom_type_scat_source
C C 0.0033 0.0016 'International Tables Vol C Tables 4.2.6.8 and 6.1.1.4'
H H 0.0000 0.0000 'International Tables Vol C Tables 4.2.6.8 and 6.1.1.4'
N N 0.0061 0.0033 'International Tables Vol C Tables 4.2.6.8 and 6.1.1.4'
P P 0.1023 0.0942 'International Tables Vol C Tables 4.2.6.8 and 6.1.1.4'
Cl Cl 0.1484 0.1585 'International Tables Vol C Tables 4.2.6.8 and 6.1.1.4'
In In -0.7276 1.3100 'International Tables Vol C Tables 4.2.6.8 and 6.1.1.4'

loop_
_geom_angle_atom_site_label_1
_geom_angle_atom_site_label_2
_geom_angle_atom_site_label_3
_geom_angle
N1 In1 Cl1 115.01(13)
N1 In1 Cl2 115.34(13)
Cl1 In1 Cl2 129.48(5)
N1 In1 N2 70.62(16)
Cl1 In1 N2 98.18(10)
Cl2 In1 N2 94.33(10)
N1 In1 N3 70.50(17)
Cl1 In1 N3 98.25(12)
Cl2 In1 N3 101.82(11)
N2 In1 N3 141.13(15)
C1 P1 C15 99.1(3)
C1 P1 C18 102.0(3)
C15 P1 C18 101.7(3)
C14 P2 C21 102.8(3)
C14 P2 C24 102.0(2)
C21 P2 C24 103.9(3)
C9 N1 C6 109.8(4)
C9 N1 In1 125.2(4)
C6 N1 In1 124.9(3)
C1 N2 C5 119.0(5)
C1 N2 In1 127.6(3)
C5 N2 In1 113.5(3)
C14 N3 C10 119.9(5)
C14 N3 In1 126.8(3)
C10 N3 In1 112.4(4)
N2 C1 C2 121.0(5)
N2 C1 P1 114.9(4)
C2 C1 P1 124.1(4)
C3 C2 C1 119.6(5)
C3 C2 H1 120.2
C1 C2 H1 120.2
C4 C3 C2 119.4(6)
C4 C3 H2 120.3
C2 C3 H2 120.3
C3 C4 C5 119.9(5)
C3 C4 H3 120.0
C5 C4 H3 120.0
N2 C5 C4 121.2(5)
N2 C5 C6 114.3(5)
C4 C5 C6 124.5(5)
N1 C6 C7 108.6(5)
N1 C6 C5 116.6(5)
C7 C6 C5 134.8(6)
C6 C7 C8 106.5(5)
C6 C7 H4 126.8
C8 C7 H4 126.8
C7 C8 C9 106.8(5)
C7 C8 H5 126.6
C9 C8 H5 126.6
N1 C9 C8 108.3(5)
N1 C9 C10 116.3(5)
C8 C9 C10 135.3(5)
N3 C10 C11 120.5(6)
N3 C10 C9 115.0(5)
C11 C10 C9 124.4(5)
C12 C11 C10 119.9(6)
C12 C11 H6 120.1
C10 C11 H6 120.1
C11 C12 C13 119.2(6)
C11 C12 H7 120.4
C13 C12 H7 120.4
C14 C13 C12 119.7(6)
C14 C13 H8 120.2
C12 C13 H8 120.2
N3 C14 C13 120.7(5)
N3 C14 P2 113.4(4)
C13 C14 P2 125.9(5)
C16 C15 C17 111.6(6)
C16 C15 P1 108.9(5)
C17 C15 P1 111.2(4)
C16 C15 H9 108.3
C17 C15 H9 108.3
P1 C15 H9 108.3
C15 C16 H10 109.5
C15 C16 H11 109.5
H10 C16 H11 109.5
C15 C16 H12 109.5
H10 C16 H12 109.5
H11 C16 H12 109.5
C15 C17 H13 109.5
C15 C17 H14 109.5
H13 C17 H14 109.5
C15 C17 H15 109.5
H13 C17 H15 109.5
H14 C17 H15 109.5
C20 C18 C19 109.4(5)
C20 C18 P1 107.3(4)
C19 C18 P1 114.5(4)
C20 C18 H16 108.5
C19 C18 H16 108.5
P1 C18 H16 108.5
C18 C19 H17 109.5
C18 C19 H18 109.5
H17 C19 H18 109.5
C18 C19 H19 109.5
H17 C19 H19 109.5
H18 C19 H19 109.5
C18 C20 H20 109.5
C18 C20 H21 109.5
H20 C20 H21 109.5
C18 C20 H22 109.5
H20 C20 H22 109.5
H21 C20 H22 109.5
C22 C21 C23 110.2(5)
C22 C21 P2 107.9(4)
C23 C21 P2 108.9(4)
C22 C21 H23 109.9
C23 C21 H23 109.9
P2 C21 H23 109.9
C21 C22 H24 109.5
C21 C22 H25 109.5
H24 C22 H25 109.5
C21 C22 H26 109.5
H24 C22 H26 109.5
H25 C22 H26 109.5
C21 C23 H27 109.5
C21 C23 H28 109.5
H27 C23 H28 109.5
C21 C23 H29 109.5
H27 C23 H29 109.5
H28 C23 H29 109.5
C26 C24 C25 110.3(5)
C26 C24 P2 109.6(4)
C25 C24 P2 118.5(4)
C26 C24 H30 105.9
C25 C24 H30 105.9
P2 C24 H30 105.9
C24 C25 H31 109.5
C24 C25 H32 109.5
H31 C25 H32 109.5
C24 C25 H33 109.5
H31 C25 H33 109.5
H32 C25 H33 109.5
C24 C26 H34 109.5
C24 C26 H35 109.5
H34 C26 H35 109.5
C24 C26 H36 109.5
H34 C26 H36 109.5
H35 C26 H36 109.5

loop_
_geom_bond_atom_site_label_1
_geom_bond_atom_site_label_2
_geom_bond_distance
In1 N1 2.082(4)
In1 Cl1 2.3474(15)
In1 Cl2 2.3488(14)
In1 N2 2.422(4)
In1 N3 2.435(4)
P1 C1 1.862(5)
P1 C15 1.867(6)
P1 C18 1.875(6)
P2 C14 1.859(6)
P2 C21 1.861(6)
P2 C24 1.863(6)
N1 C9 1.343(7)
N1 C6 1.349(7)
N2 C1 1.352(6)
N2 C5 1.364(6)
N3 C14 1.352(7)
N3 C10 1.362(7)
C1 C2 1.385(7)
C2 C3 1.376(7)
C2 H1 0.9500
C3 C4 1.365(8)
C3 H2 0.9500
C4 C5 1.373(8)
C4 H3 0.9500
C5 C6 1.451(8)
C6 C7 1.397(7)
C7 C8 1.400(8)
C7 H4 0.9500
C8 C9 1.402(8)
C8 H5 0.9500
C9 C10 1.447(8)
C10 C11 1.392(8)
C11 C12 1.363(9)
C11 H6 0.9500
C12 C13 1.395(9)
C12 H7 0.9500
C13 C14 1.381(8)
C13 H8 0.9500
C15 C16 1.511(9)
C15 C17 1.519(8)
C15 H9 1.0000
C16 H10 0.9800
C16 H11 0.9800
C16 H12 0.9800
C17 H13 0.9800
C17 H14 0.9800
C17 H15 0.9800
C18 C20 1.520(8)
C18 C19 1.520(8)
C18 H16 1.0000
C19 H17 0.9800
C19 H18 0.9800
C19 H19 0.9800
C20 H20 0.9800
C20 H21 0.9800
C20 H22 0.9800
C21 C22 1.518(8)
C21 C23 1.526(9)
C21 H23 1.0000
C22 H24 0.9800
C22 H25 0.9800
C22 H26 0.9800
C23 H27 0.9800
C23 H28 0.9800
C23 H29 0.9800
C24 C26 1.512(8)
C24 C25 1.530(8)
C24 H30 1.0000
C25 H31 0.9800
C25 H32 0.9800
C25 H33 0.9800
C26 H34 0.9800
C26 H35 0.9800
C26 H36 0.9800

loop_
_geom_torsion_atom_site_label_1
_geom_torsion_atom_site_label_2
_geom_torsion_atom_site_label_3
_geom_torsion_atom_site_label_4
_geom_torsion
C5 N2 C1 C2 0.6(8)
In1 N2 C1 C2 -178.4(4)
C5 N2 C1 P1 -178.1(4)
In1 N2 C1 P1 2.9(6)
C15 P1 C1 N2 -136.8(4)
C18 P1 C1 N2 119.0(4)
C15 P1 C1 C2 44.5(5)
C18 P1 C1 C2 -59.6(5)
N2 C1 C2 C3 -0.5(8)
P1 C1 C2 C3 178.1(4)
C1 C2 C3 C4 -0.3(9)
C2 C3 C4 C5 0.8(9)
C1 N2 C5 C4 -0.1(8)
In1 N2 C5 C4 179.1(4)
C1 N2 C5 C6 -180.0(5)
In1 N2 C5 C6 -0.8(5)
C3 C4 C5 N2 -0.7(8)
C3 C4 C5 C6 179.3(5)
C9 N1 C6 C7 -0.5(6)
In1 N1 C6 C7 -178.1(4)
C9 N1 C6 C5 178.7(5)
In1 N1 C6 C5 1.1(7)
N2 C5 C6 N1 0.0(7)
C4 C5 C6 N1 -179.9(5)
N2 C5 C6 C7 178.9(6)
C4 C5 C6 C7 -1.0(10)
N1 C6 C7 C8 -0.3(7)
C5 C6 C7 C8 -179.3(6)
C6 C7 C8 C9 1.0(7)
C6 N1 C9 C8 1.2(6)
In1 N1 C9 C8 178.8(4)
C6 N1 C9 C10 -175.8(5)
In1 N1 C9 C10 1.8(7)
C7 C8 C9 N1 -1.4(6)
C7 C8 C9 C10 174.8(6)
C14 N3 C10 C11 0.9(8)
In1 N3 C10 C11 -168.9(4)
C14 N3 C10 C9 178.0(5)
In1 N3 C10 C9 8.2(6)
N1 C9 C10 N3 -7.1(7)
C8 C9 C10 N3 177.0(6)
N1 C9 C10 C11 169.9(5)
C8 C9 C10 C11 -6.0(10)
N3 C10 C11 C12 2.2(8)
C9 C10 C11 C12 -174.7(6)
C10 C11 C12 C13 -2.5(9)
C11 C12 C13 C14 -0.2(9)
C10 N3 C14 C13 -3.6(8)
In1 N3 C14 C13 164.6(4)
C10 N3 C14 P2 175.7(4)
In1 N3 C14 P2 -16.1(6)
C12 C13 C14 N3 3.3(8)
C12 C13 C14 P2 -176.0(4)
C21 P2 C14 N3 137.1(4)
C24 P2 C14 N3 -115.4(4)
C21 P2 C14 C13 -43.6(5)
C24 P2 C14 C13 63.9(5)
C1 P1 C15 C16 69.5(5)
C18 P1 C15 C16 173.8(5)
C1 P1 C15 C17 -167.1(5)
C18 P1 C15 C17 -62.7(5)
C1 P1 C18 C20 -157.8(4)
C15 P1 C18 C20 100.1(4)
C1 P1 C18 C19 -36.3(5)
C15 P1 C18 C19 -138.4(4)
C14 P2 C21 C22 -70.9(4)
C24 P2 C21 C22 -176.9(4)
C14 P2 C21 C23 169.5(4)
C24 P2 C21 C23 63.5(5)
C14 P2 C24 C26 61.5(5)
C21 P2 C24 C26 168.1(4)
C14 P2 C24 C25 -66.3(5)
C21 P2 C24 C25 40.4(6)
